data_1562315
loop_
_publ_author_name
'Lu, Jialin'
'Wang, Fang'
'Shen, Yali'
'Tang, Chunying'
'Zhang, Yong'
'Jia, Dingxian'

_publ_section_title
;
 New \m-SnTe4 and \m-Sn2Te6 ligands to transition metal: Solvothermal
 syntheses and characterizations of zinc tellurostannates containing
 polyamine ligands
;
_journal_name_full 'Journal of Solid State Chemistry'
_journal_page_first 65
_journal_page_last 72
_journal_paper_doi 10.1016/j.jssc.2014.05.002
_journal_volume 216
_journal_year 2014
_chemical_absolute_configuration unk
_chemical_formula_moiety 'C18 H54 I2 N12 Sn Te4 Zn3'
_chemical_formula_sum 'C18 H54 I2 N12 Sn Te4 Zn3'
_chemical_formula_weight 1517.73
_space_group_IT_number 19
_space_group_name_Hall 'P 2ac 2ab'
_space_group_name_H-M_alt 'P 21 21 21'
_symmetry_cell_setting orthorhombic
_symmetry_Int_Tables_number 19
_symmetry_space_group_name_Hall 'P 2ac 2ab'
_symmetry_space_group_name_H-M 'P 21 21 21'
_atom_sites_solution_hydrogens geom
_atom_sites_solution_primary direct
_atom_sites_solution_secondary difmap
_audit_creation_method SHELXL-97
_cell_angle_alpha 90.00
_cell_angle_beta 90.00
_cell_angle_gamma 90.00
_cell_formula_units_Z 4
_cell_length_a 11.536(2)
_cell_length_b 15.266(3)
_cell_length_c 24.076(5)
_cell_measurement_reflns_used 15067
_cell_measurement_temperature 293(2)
_cell_measurement_theta_max 25.35
_cell_measurement_theta_min 3.0922
_cell_volume 4240.0(14)
_computing_cell_refinement CrystalClear
_computing_data_collection CrystalClear
_computing_data_reduction CrystalStructure
_computing_structure_refinement 'SHELXL-97 (Sheldrick, 1997)'
_computing_structure_solution 'SHELXS-97 (Sheldrick, 1990)'
_diffrn_ambient_temperature 293(2)
_diffrn_detector_area_resol_mean 14.63
_diffrn_measured_fraction_theta_full 0.997
_diffrn_measured_fraction_theta_max 0.997
_diffrn_measurement_device_type 'Rigaku Saturn'
_diffrn_measurement_method \w
_diffrn_radiation_monochromator graphite
_diffrn_radiation_source 'fine-focus sealed tube'
_diffrn_radiation_type MoK\a
_diffrn_radiation_wavelength 0.71073
_diffrn_reflns_av_R_equivalents 0.0440
_diffrn_reflns_av_sigmaI/netI 0.0691
_diffrn_reflns_limit_h_max 13
_diffrn_reflns_limit_h_min -12
_diffrn_reflns_limit_k_max 18
_diffrn_reflns_limit_k_min -18
_diffrn_reflns_limit_l_max 29
_diffrn_reflns_limit_l_min -17
_diffrn_reflns_number 19643
_diffrn_reflns_theta_full 25.35
_diffrn_reflns_theta_max 25.35
_diffrn_reflns_theta_min 3.09
_exptl_absorpt_coefficient_mu 6.440
_exptl_absorpt_correction_T_max 0.3315
_exptl_absorpt_correction_T_min 0.1410
_exptl_absorpt_correction_type multi-scan
_exptl_absorpt_process_details 'Jacobson, R. (1998) Private communication'
_exptl_crystal_colour black
_exptl_crystal_density_diffrn 2.378
_exptl_crystal_density_method 'not measured'
_exptl_crystal_description Block
_exptl_crystal_F_000 2800
_exptl_crystal_size_max 0.50
_exptl_crystal_size_mid 0.40
_exptl_crystal_size_min 0.22
_refine_diff_density_max 1.200
_refine_diff_density_min -0.766
_refine_diff_density_rms 0.209
_refine_ls_abs_structure_details 'Flack H D (1983), Acta Cryst. A39, 876-881'
_refine_ls_abs_structure_Flack 0.08(7)
_refine_ls_extinction_method none
_refine_ls_goodness_of_fit_ref 1.051
_refine_ls_hydrogen_treatment constr
_refine_ls_matrix_type full
_refine_ls_number_parameters 340
_refine_ls_number_reflns 7691
_refine_ls_number_restraints 25
_refine_ls_restrained_S_all 1.051
_refine_ls_R_factor_all 0.0597
_refine_ls_R_factor_gt 0.0414
_refine_ls_shift/su_max 0.000
_refine_ls_shift/su_mean 0.000
_refine_ls_structure_factor_coef Fsqd
_refine_ls_weighting_details 'calc w=1/[\s^2^(Fo^2^)+(0.0731P)^2^+0.0000P] where P=(Fo^2^+2Fc^2^)/3'
_refine_ls_weighting_scheme calc
_refine_ls_wR_factor_gt 0.0712
_refine_ls_wR_factor_ref 0.0827
_reflns_number_gt 5231
_reflns_number_total 7691
_reflns_threshold_expression >2sigma(I)
_cod_data_source_file JSSC-2014-216-65.cif
_cod_data_source_block compound_2
_cod_original_cell_volume 4239.9(15)
_cod_database_code 1562315
_check for

loop_
_symmetry_equiv_pos_as_xyz
'x, y, z'
'-x+1/2, -y, z+1/2'
'-x, y+1/2, -z+1/2'
'x+1/2, -y+1/2, -z'

loop_
_atom_site_label
_atom_site_type_symbol
_atom_site_fract_x
_atom_site_fract_y
_atom_site_fract_z
_atom_site_U_iso_or_equiv
_atom_site_adp_type
_atom_site_occupancy
_atom_site_symmetry_multiplicity
_atom_site_calc_flag
_atom_site_refinement_flags
_atom_site_disorder_assembly
_atom_site_disorder_group
Sn1 Sn -0.01577(12) 0.06684(9) 0.03678(6) 0.0413(4) Uani 1 1 d . . .
Te1 Te -0.18473(13) -0.03516(10) 0.08611(7) 0.0577(4) Uani 1 1 d . . .
Te2 Te 0.16176(12) -0.03757(10) -0.00153(7) 0.0516(4) Uani 1 1 d . . .
Te3 Te -0.12956(12) 0.14719(9) -0.04933(6) 0.0464(4) Uani 1 1 d . . .
Te4 Te 0.08100(16) 0.18558(11) 0.10449(7) 0.0608(5) Uani 1 1 d . . .
Zn1 Zn -0.0648(2) -0.06885(18) 0.17500(12) 0.0590(8) Uani 1 1 d D . .
Zn2 Zn 0.0542(2) -0.13253(16) -0.07366(12) 0.0532(7) Uani 1 1 d . . .
Zn3 Zn 0.0320(2) 0.26342(16) -0.06751(11) 0.0493(7) Uani 1 1 d . . .
I1 I 0.99268(16) 0.16754(12) 0.71804(8) 0.0739(5) Uani 1 1 d . . .
I2A I 0.9616(3) 0.5894(2) 0.13558(12) 0.1033(9) Uani 0.80 1 d P . .
I2B I 0.9317(9) 0.6573(7) 0.1048(4) 0.079(3) Uani 0.20 1 d P . .
N1 N -0.203(3) -0.049(2) 0.2522(14) 0.068(9) Uani 1 1 d D . .
H1A H -0.1928 0.0027 0.2696 0.093 Uiso 1 1 calc R . .
H1B H -0.2769 -0.0542 0.2410 0.093 Uiso 1 1 calc R . .
N2 N -0.060(3) -0.199(2) 0.2087(14) 0.073(9) Uani 1 1 d D . .
H2 H -0.0654 -0.2408 0.1822 0.093 Uiso 1 1 calc R . .
N3 N 0.120(2) -0.1160(19) 0.1493(11) 0.070(11) Uani 1 1 d D . .
H3 H 0.1324 -0.1251 0.1124 0.095 Uiso 1 1 calc R . .
N4 N 0.009(4) 0.0427(14) 0.2190(12) 0.071(2) Uani 1 1 d D . .
H4A H 0.0022 0.0927 0.1994 0.092 Uiso 1 1 calc R . .
H4B H -0.0234 0.0499 0.2528 0.092 Uiso 1 1 calc R . .
N5 N 0.0617(16) 0.3592(12) -0.0065(8) 0.066(6) Uani 1 1 d D . .
H5A H 0.0598 0.3344 0.0274 0.079 Uiso 1 1 calc R . .
H5B H 0.1322 0.3831 -0.0115 0.079 Uiso 1 1 calc R . .
N6 N -0.0834(17) 0.3733(11) -0.1006(7) 0.056(5) Uani 1 1 d D . .
H6 H -0.1595 0.3606 -0.0946 0.067 Uiso 1 1 calc R . .
N7 N 0.099(2) 0.2779(12) -0.1499(8) 0.068(6) Uani 1 1 d . . .
H7 H 0.0644 0.2363 -0.1712 0.082 Uiso 1 1 calc R . .
N8 N 0.1995(12) 0.2023(12) -0.0584(7) 0.054(5) Uani 1 1 d . . .
H8A H 0.2487 0.2389 -0.0410 0.066 Uiso 1 1 calc R . .
H8B H 0.1931 0.1531 -0.0381 0.066 Uiso 1 1 calc R . .
N9 N 0.143(2) -0.1170(15) -0.1522(9) 0.073(7) Uani 1 1 d D . .
H9A H 0.2192 -0.1062 -0.1466 0.086 Uiso 1 1 calc R . .
H9B H 0.1364 -0.1658 -0.1729 0.086 Uiso 1 1 calc R . .
N10 N -0.080(2) -0.0661(14) -0.1196(9) 0.075(6) Uani 1 1 d . . .
H10 H -0.0919 -0.0116 -0.1053 0.090 Uiso 1 1 calc R . .
N11 N -0.1023(15) -0.1917(12) -0.0377(10) 0.074(7) Uani 1 1 d D . .
H11 H -0.1062 -0.1749 -0.0015 0.089 Uiso 1 1 calc R . .
N12 N 0.105(2) -0.2651(14) -0.0734(12) 0.077(11) Uani 1 1 d D . .
H12A H 0.0930 -0.2885 -0.1072 0.097 Uiso 1 1 calc R . .
H12B H 0.1814 -0.2689 -0.0658 0.097 Uiso 1 1 calc R . .
C1 C -0.166(3) -0.123(2) 0.2866(16) 0.065(12) Uani 1 1 d D . .
H1C H -0.2230 -0.1335 0.3155 0.082 Uiso 1 1 calc R . .
H1D H -0.0925 -0.1098 0.3041 0.082 Uiso 1 1 calc R . .
C2 C -0.154(3) -0.203(3) 0.2505(16) 0.065(12) Uani 1 1 d D . .
H2A H -0.1410 -0.2535 0.2742 0.082 Uiso 1 1 calc R . .
H2B H -0.2271 -0.2126 0.2312 0.082 Uiso 1 1 calc R . .
C3 C 0.055(3) -0.199(3) 0.2374(15) 0.074(2) Uani 1 1 d D . .
H3A H 0.0688 -0.2529 0.2579 0.091 Uiso 1 1 calc R . .
H3B H 0.0653 -0.1490 0.2618 0.091 Uiso 1 1 calc R . .
C4 C 0.129(4) -0.193(2) 0.1855(15) 0.074(2) Uani 1 1 d D . .
H4C H 0.2093 -0.1977 0.1970 0.091 Uiso 1 1 calc R . .
H4D H 0.1119 -0.2439 0.1630 0.091 Uiso 1 1 calc R . .
C5 C 0.179(5) -0.042(2) 0.174(2) 0.072(3) Uani 1 1 d D . .
H5C H 0.1924 -0.0005 0.1441 0.087 Uiso 1 1 calc R . .
H5D H 0.2551 -0.0631 0.1851 0.087 Uiso 1 1 calc R . .
C6 C 0.133(3) 0.011(3) 0.222(2) 0.072(3) Uani 1 1 d D . .
H6A H 0.1829 0.0616 0.2272 0.087 Uiso 1 1 calc R . .
H6B H 0.1408 -0.0247 0.2557 0.087 Uiso 1 1 calc R . .
C7 C -0.0290(18) 0.4284(15) -0.0104(10) 0.070(8) Uani 1 1 d D . .
H7A H -0.0044 0.4795 0.0105 0.084 Uiso 1 1 calc R . .
H7B H -0.1006 0.4071 0.0058 0.084 Uiso 1 1 calc R . .
C8 C -0.050(2) 0.4536(10) -0.0698(8) 0.060(7) Uani 1 1 d D . .
H8C H -0.1111 0.4970 -0.0720 0.072 Uiso 1 1 calc R . .
H8D H 0.0201 0.4786 -0.0857 0.072 Uiso 1 1 calc R . .
C9 C -0.0609(17) 0.3832(16) -0.1599(9) 0.067(8) Uani 1 1 d D . .
H9C H -0.0781 0.4428 -0.1713 0.080 Uiso 1 1 calc R . .
H9D H -0.1105 0.3439 -0.1807 0.080 Uiso 1 1 calc R . .
C10 C 0.064(2) 0.3626(15) -0.1719(12) 0.067(10) Uani 1 1 d D . .
H10A H 0.0767 0.3632 -0.2118 0.086 Uiso 1 1 calc R . .
H10B H 0.1130 0.4078 -0.1557 0.086 Uiso 1 1 calc R . .
C11 C 0.223(2) 0.260(2) -0.1507(12) 0.071(12) Uani 1 1 d D . .
H11A H 0.2660 0.3099 -0.1363 0.095 Uiso 1 1 calc R . .
H11B H 0.2492 0.2489 -0.1884 0.095 Uiso 1 1 calc R . .
C12 C 0.244(2) 0.1811(17) -0.1151(11) 0.072(8) Uani 1 1 d D . .
H12C H 0.2034 0.1308 -0.1301 0.087 Uiso 1 1 calc R . .
H12D H 0.3261 0.1677 -0.1135 0.087 Uiso 1 1 calc R . .
C13 C 0.088(2) -0.043(2) -0.1796(13) 0.075(15) Uani 1 1 d D . .
H13A H 0.1143 -0.0387 -0.2178 0.088 Uiso 1 1 calc R . .
H13B H 0.1072 0.0111 -0.1606 0.088 Uiso 1 1 calc R . .
C14 C -0.040(2) -0.0596(18) -0.1775(11) 0.076(10) Uani 1 1 d D . .
H14A H -0.0808 -0.0121 -0.1960 0.090 Uiso 1 1 calc R . .
H14B H -0.0581 -0.1135 -0.1970 0.090 Uiso 1 1 calc R . .
C15 C -0.186(2) -0.116(2) -0.1172(14) 0.067(15) Uani 1 1 d D . .
H15A H -0.1848 -0.1587 -0.1470 0.086 Uiso 1 1 calc R . .
H15B H -0.2503 -0.0767 -0.1240 0.086 Uiso 1 1 calc R . .
C16 C -0.208(2) -0.163(3) -0.0646(13) 0.065(18) Uani 1 1 d D . .
H16A H -0.2494 -0.1243 -0.0396 0.084 Uiso 1 1 calc R . .
H16B H -0.2562 -0.2132 -0.0719 0.084 Uiso 1 1 calc R . .
C17 C -0.084(3) -0.2870(15) -0.0388(18) 0.073(10) Uani 1 1 d D . .
H17A H -0.1127 -0.3099 -0.0737 0.091 Uiso 1 1 calc R . .
H17B H -0.1289 -0.3135 -0.0092 0.091 Uiso 1 1 calc R . .
C18 C 0.040(3) -0.314(2) -0.0322(15) 0.073(10) Uani 1 1 d D . .
H18A H 0.0676 -0.3004 0.0049 0.091 Uiso 1 1 calc R . .
H18B H 0.0485 -0.3765 -0.0384 0.091 Uiso 1 1 calc R . .

loop_
_atom_site_aniso_label
_atom_site_aniso_U_11
_atom_site_aniso_U_22
_atom_site_aniso_U_33
_atom_site_aniso_U_23
_atom_site_aniso_U_13
_atom_site_aniso_U_12
Sn1 0.0454(8) 0.0400(7) 0.0383(8) 0.0019(7) 0.0033(7) 0.0002(7)
Te1 0.0523(9) 0.0622(9) 0.0585(11) 0.0148(8) 0.0030(8) -0.0045(8)
Te2 0.0431(8) 0.0537(8) 0.0580(10) -0.0154(8) -0.0030(7) 0.0031(7)
Te3 0.0450(8) 0.0490(8) 0.0452(9) 0.0065(7) -0.0044(7) -0.0023(7)
Te4 0.0760(11) 0.0630(9) 0.0435(9) -0.0140(8) -0.0076(8) -0.0012(9)
Zn1 0.0640(17) 0.0592(16) 0.0537(18) 0.0131(14) 0.0013(14) 0.0091(16)
Zn2 0.0519(15) 0.0578(14) 0.0540(17) -0.0118(13) 0.0012(13) -0.0002(13)
Zn3 0.0559(16) 0.0482(13) 0.0438(16) 0.0063(12) -0.0002(13) -0.0033(13)
I1 0.0735(12) 0.0803(12) 0.0681(12) 0.0102(10) 0.0012(10) 0.0019(10)
I2A 0.117(2) 0.128(2) 0.0649(18) -0.0192(17) 0.0038(17) -0.0127(19)
I2B 0.082(6) 0.103(7) 0.054(6) 0.014(6) 0.004(5) 0.000(6)
N1 0.067(2) 0.060(18) 0.076(2) -0.011(18) -0.013(2) 0.001(2)
N2 0.077(2) 0.064(18) 0.066(2) -0.012(18) -0.013(2) 0.01(2)
N3 0.074(3) 0.064(3) 0.071(3) 0.013(2) 0.015(2) 0.001(2)
N4 0.086(7) 0.064(13) 0.079(2) 0.007(13) -0.015(4) -0.011(3)
N5 0.080(14) 0.079(13) 0.038(12) 0.000(11) -0.017(11) 0.008(13)
N6 0.065(12) 0.065(12) 0.038(12) 0.007(10) 0.005(10) 0.011(10)
N7 0.083(19) 0.053(11) 0.059(12) -0.011(10) 0.030(12) -0.022(12)
N8 0.064(8) 0.043(13) 0.054(12) -0.006(10) -0.001(8) 0.004(8)
N9 0.077(19) 0.086(15) 0.055(15) -0.016(13) 0.017(14) 0.000(15)
N10 0.097(18) 0.068(13) 0.051(14) -0.026(11) -0.006(13) -0.003(14)
N11 0.045(12) 0.069(13) 0.098(19) 0.007(14) 0.018(13) -0.007(11)
N12 0.065(18) 0.068(15) 0.080(3) -0.014(19) -0.013(2) 0.013(15)
C1 0.061(15) 0.050(4) 0.084(3) -0.02(2) 0.007(17) -0.01(2)
C2 0.061(15) 0.050(4) 0.084(3) -0.02(2) 0.007(17) -0.01(2)
C3 0.067(6) 0.074(2) 0.080(2) 0.001(2) -0.012(4) 0.012(3)
C4 0.067(6) 0.074(2) 0.080(2) 0.001(2) -0.012(4) 0.012(3)
C5 0.076(6) 0.069(3) 0.071(7) -0.016(3) -0.008(6) -0.003(4)
C6 0.076(6) 0.069(3) 0.071(7) -0.016(3) -0.008(6) -0.013(4)
C7 0.053(14) 0.067(16) 0.09(2) 0.028(15) 0.030(15) 0.013(14)
C8 0.059(18) 0.064(9) 0.077(18) 0.000(11) 0.025(14) 0.024(11)
C9 0.059(13) 0.055(14) 0.071(2) -0.011(15) -0.014(15) 0.008(12)
C10 0.074(3) 0.046(14) 0.078(2) 0.019(14) 0.00(2) -0.014(18)
C11 0.063(19) 0.079(4) 0.07(2) 0.00(2) 0.022(16) -0.01(2)
C12 0.052(15) 0.087(18) 0.081(2) 0.015(17) 0.025(14) 0.018(14)
C13 0.087(4) 0.072(3) 0.09(3) 0.015(2) 0.007(3) -0.016(3)
C14 0.084(3) 0.073(18) 0.07(2) 0.004(15) -0.022(19) -0.06(2)
C15 0.056(14) 0.060(2) 0.082(5) 0.04(3) -0.02(2) -0.015(15)
C16 0.066(2) 0.076(6) 0.054(4) 0.01(4) 0.02(2) -0.04(3)
C17 0.082(2) 0.062(18) 0.075(3) 0.017(17) 0.013(2) -0.005(2)
C18 0.082(2) 0.062(18) 0.075(3) 0.017(17) 0.013(2) -0.005(2)

loop_
_atom_type_symbol
_atom_type_description
_atom_type_scat_dispersion_real
_atom_type_scat_dispersion_imag
_atom_type_scat_source
C C 0.0033 0.0016 'International Tables Vol C Tables 4.2.6.8 and 6.1.1.4'
H H 0.0000 0.0000 'International Tables Vol C Tables 4.2.6.8 and 6.1.1.4'
N N 0.0061 0.0033 'International Tables Vol C Tables 4.2.6.8 and 6.1.1.4'
Zn Zn 0.2839 1.4301 'International Tables Vol C Tables 4.2.6.8 and 6.1.1.4'
Sn Sn -0.6537 1.4246 'International Tables Vol C Tables 4.2.6.8 and 6.1.1.4'
Te Te -0.5308 1.6751 'International Tables Vol C Tables 4.2.6.8 and 6.1.1.4'
I I -0.4742 1.8119 'International Tables Vol C Tables 4.2.6.8 and 6.1.1.4'

loop_
_geom_angle_atom_site_label_1
_geom_angle_atom_site_label_2
_geom_angle_atom_site_label_3
_geom_angle
_geom_angle_site_symmetry_1
_geom_angle_site_symmetry_3
Te4 Sn1 Te3 110.88(7) . .
Te4 Sn1 Te2 106.57(7) . .
Te3 Sn1 Te2 111.19(7) . .
Te4 Sn1 Te1 114.41(8) . .
Te3 Sn1 Te1 103.85(7) . .
Te2 Sn1 Te1 110.02(6) . .
Zn1 Te1 Sn1 95.17(9) . .
Zn2 Te2 Sn1 101.13(8) . .
Zn3 Te3 Sn1 95.10(8) . .
N2 Zn1 N4 121.9(11) . .
N2 Zn1 N3 77.9(11) . .
N4 Zn1 N3 90.9(13) . .
N2 Zn1 N1 81.2(11) . .
N4 Zn1 N1 77.7(13) . .
N3 Zn1 N1 145.8(10) . .
N2 Zn1 Te1 120.7(9) . .
N4 Zn1 Te1 116.9(7) . .
N3 Zn1 Te1 109.2(7) . .
N1 Zn1 Te1 104.6(8) . .
N12 Zn2 N10 130.8(9) . .
N12 Zn2 N9 88.6(10) . .
N10 Zn2 N9 80.9(9) . .
N12 Zn2 N11 80.4(8) . .
N10 Zn2 N11 78.7(8) . .
N9 Zn2 N11 141.2(9) . .
N12 Zn2 Te2 113.8(7) . .
N10 Zn2 Te2 115.3(5) . .
N9 Zn2 Te2 107.3(6) . .
N11 Zn2 Te2 111.2(6) . .
N5 Zn3 N7 121.2(8) . .
N5 Zn3 N8 94.9(7) . .
N7 Zn3 N8 79.3(8) . .
N5 Zn3 N6 80.1(6) . .
N7 Zn3 N6 79.2(7) . .
N8 Zn3 N6 151.1(7) . .
N5 Zn3 Te3 118.2(6) . .
N7 Zn3 Te3 118.9(6) . .
N8 Zn3 Te3 109.2(5) . .
N6 Zn3 Te3 98.1(5) . .
C1 N1 Zn1 98(2) . .
C1 N1 H1A 112.1 . .
Zn1 N1 H1A 112.1 . .
C1 N1 H1B 112.1 . .
Zn1 N1 H1B 112.1 . .
H1A N1 H1B 109.7 . .
C2 N2 C3 110(3) . .
C2 N2 Zn1 106(2) . .
C3 N2 Zn1 102(2) . .
C2 N2 H2 114.0 . .
C3 N2 H2 112.8 . .
Zn1 N2 H2 112.8 . .
C5 N3 C4 110.4(18) . .
C5 N3 Zn1 95(3) . .
C4 N3 Zn1 99(2) . .
C5 N3 H3 116.6 . .
C4 N3 H3 116.6 . .
Zn1 N3 H3 116.6 . .
C6 N4 Zn1 98.3(15) . .
C6 N4 H4A 112.1 . .
Zn1 N4 H4A 112.1 . .
C6 N4 H4B 112.1 . .
Zn1 N4 H4B 112.1 . .
H4A N4 H4B 109.8 . .
C7 N5 Zn3 109.7(14) . .
C7 N5 H5A 109.7 . .
Zn3 N5 H5A 109.7 . .
C7 N5 H5B 109.7 . .
Zn3 N5 H5B 109.7 . .
H5A N5 H5B 108.2 . .
C9 N6 C8 110.8(18) . .
C9 N6 Zn3 108.2(13) . .
C8 N6 Zn3 106.3(12) . .
C9 N6 H6 110.5 . .
C8 N6 H6 110.5 . .
Zn3 N6 H6 110.5 . .
C10 N7 C11 115(2) . .
C10 N7 Zn3 109.3(15) . .
C11 N7 Zn3 110.4(17) . .
C10 N7 H7 107.1 . .
C11 N7 H7 107.1 . .
Zn3 N7 H7 107.1 . .
C12 N8 Zn3 108.0(13) . .
C12 N8 H8A 110.1 . .
Zn3 N8 H8A 110.1 . .
C12 N8 H8B 110.1 . .
Zn3 N8 H8B 110.1 . .
H8A N8 H8B 108.4 . .
C13 N9 Zn2 105.9(15) . .
C13 N9 H9A 110.6 . .
Zn2 N9 H9A 110.6 . .
C13 N9 H9B 110.6 . .
Zn2 N9 H9B 110.6 . .
H9A N9 H9B 108.7 . .
C15 N10 C14 109.9(19) . .
C15 N10 Zn2 109.8(16) . .
C14 N10 Zn2 107.0(17) . .
C15 N10 H10 110.0 . .
C14 N10 H10 110.0 . .
Zn2 N10 H10 110.0 . .
C16 N11 C17 115(3) . .
C16 N11 Zn2 112.9(17) . .
C17 N11 Zn2 106.3(16) . .
C16 N11 H11 107.6 . .
C17 N11 H11 107.6 . .
Zn2 N11 H11 107.6 . .
C18 N12 Zn2 111(2) . .
C18 N12 H12A 109.5 . .
Zn2 N12 H12A 109.5 . .
C18 N12 H12B 109.5 . .
Zn2 N12 H12B 109.5 . .
H12A N12 H12B 108.1 . .
N1 C1 C2 109(3) . .
N1 C1 H1C 109.9 . .
C2 C1 H1C 109.9 . .
N1 C1 H1D 109.9 . .
C2 C1 H1D 109.9 . .
H1C C1 H1D 108.3 . .
N2 C2 C1 115(3) . .
N2 C2 H2A 108.6 . .
C1 C2 H2A 108.6 . .
N2 C2 H2B 108.6 . .
C1 C2 H2B 108.6 . .
H2A C2 H2B 107.6 . .
N2 C3 C4 97(3) . .
N2 C3 H3A 112.4 . .
C4 C3 H3A 112.4 . .
N2 C3 H3B 112.4 . .
C4 C3 H3B 112.4 . .
H3A C3 H3B 110.0 . .
N3 C4 C3 120(3) . .
N3 C4 H4C 107.3 . .
C3 C4 H4C 107.3 . .
N3 C4 H4D 107.3 . .
C3 C4 H4D 107.3 . .
H4C C4 H4D 106.9 . .
N3 C5 C6 124(4) . .
N3 C5 H5C 106.2 . .
C6 C5 H5C 106.2 . .
N3 C5 H5D 106.2 . .
C6 C5 H5D 106.2 . .
H5C C5 H5D 106.4 . .
C5 C6 N4 117(4) . .
C5 C6 H6A 108.0 . .
N4 C6 H6A 108.0 . .
C5 C6 H6B 108.0 . .
N4 C6 H6B 108.0 . .
H6A C6 H6B 106.0 . .
N5 C7 C8 110.7(17) . .
N5 C7 H7A 109.5 . .
C8 C7 H7A 109.5 . .
N5 C7 H7B 109.5 . .
C8 C7 H7B 109.5 . .
H7A C7 H7B 108.1 . .
N6 C8 C7 107.8(17) . .
N6 C8 H8C 110.1 . .
C7 C8 H8C 110.1 . .
N6 C8 H8D 110.1 . .
C7 C8 H8D 110.1 . .
H8C C8 H8D 108.5 . .
N6 C9 C10 109.7(19) . .
N6 C9 H9C 109.7 . .
C10 C9 H9C 109.7 . .
N6 C9 H9D 109.7 . .
C10 C9 H9D 109.7 . .
H9C C9 H9D 108.2 . .
N7 C10 C9 112.2(19) . .
N7 C10 H10A 109.2 . .
C9 C10 H10A 109.2 . .
N7 C10 H10B 109.2 . .
C9 C10 H10B 109.2 . .
H10A C10 H10B 107.9 . .
N7 C11 C12 107(2) . .
N7 C11 H11A 110.3 . .
C12 C11 H11A 110.3 . .
N7 C11 H11B 110.3 . .
C12 C11 H11B 110.3 . .
H11A C11 H11B 108.5 . .
N8 C12 C11 107(2) . .
N8 C12 H12C 110.3 . .
C11 C12 H12C 110.3 . .
N8 C12 H12D 110.3 . .
C11 C12 H12D 110.3 . .
H12C C12 H12D 108.5 . .
N9 C13 C14 107(2) . .
N9 C13 H13A 110.4 . .
C14 C13 H13A 110.4 . .
N9 C13 H13B 110.4 . .
C14 C13 H13B 110.4 . .
H13A C13 H13B 108.6 . .
N10 C14 C13 111(2) . .
N10 C14 H14A 109.5 . .
C13 C14 H14A 109.5 . .
N10 C14 H14B 109.5 . .
C13 C14 H14B 109.5 . .
H14A C14 H14B 108.1 . .
N10 C15 C16 116(3) . .
N10 C15 H15A 108.3 . .
C16 C15 H15A 108.3 . .
N10 C15 H15B 108.3 . .
C16 C15 H15B 108.3 . .
H15A C15 H15B 107.4 . .
N11 C16 C15 113(2) . .
N11 C16 H16A 109.0 . .
C15 C16 H16A 109.0 . .
N11 C16 H16B 109.0 . .
C15 C16 H16B 109.0 . .
H16A C16 H16B 107.8 . .
N11 C17 C18 114(3) . .
N11 C17 H17A 108.7 . .
C18 C17 H17A 108.7 . .
N11 C17 H17B 108.7 . .
C18 C17 H17B 108.7 . .
H17A C17 H17B 107.6 . .
N12 C18 C17 106(3) . .
N12 C18 H18A 110.5 . .
C17 C18 H18A 110.5 . .
N12 C18 H18B 110.5 . .
C17 C18 H18B 110.5 . .
H18A C18 H18B 108.7 . .

loop_
_geom_bond_atom_site_label_1
_geom_bond_atom_site_label_2
_geom_bond_distance
_geom_bond_site_symmetry_2
Sn1 Te4 2.681(2) .
Sn1 Te3 2.743(2) .
Sn1 Te2 2.754(2) .
Sn1 Te1 2.763(2) .
Te1 Zn1 2.600(3) .
Te2 Zn2 2.580(3) .
Te3 Zn3 2.611(3) .
Zn1 N2 2.14(3) .
Zn1 N4 2.18(3) .
Zn1 N3 2.34(3) .
Zn1 N1 2.47(3) .
Zn2 N12 2.11(2) .
Zn2 N10 2.16(2) .
Zn2 N9 2.16(2) .
Zn2 N11 2.197(18) .
Zn3 N5 2.100(18) .
Zn3 N7 2.139(18) .
Zn3 N8 2.156(15) .
Zn3 N6 2.285(18) .
I2A I2B 1.320(10) .
N1 C1 1.462(19) .
N1 H1A 0.9000 .
N1 H1B 0.9000 .
N2 C2 1.487(19) .
N2 C3 1.495(19) .
N2 H2 0.9100 .
N3 C5 1.447(19) .
N3 C4 1.465(18) .
N3 H3 0.9100 .
N4 C6 1.522(19) .
N4 H4A 0.9000 .
N4 H4B 0.9000 .
N5 C7 1.490(16) .
N5 H5A 0.9000 .
N5 H5B 0.9000 .
N6 C9 1.459(17) .
N6 C8 1.484(16) .
N6 H6 0.9100 .
N7 C10 1.45(3) .
N7 C11 1.46(3) .
N7 H7 0.9100 .
N8 C12 1.49(3) .
N8 H8A 0.9000 .
N8 H8B 0.9000 .
N9 C13 1.454(18) .
N9 H9A 0.9000 .
N9 H9B 0.9000 .
N10 C15 1.44(3) .
N10 C14 1.47(3) .
N10 H10 0.9100 .
N11 C16 1.445(18) .
N11 C17 1.471(18) .
N11 H11 0.9100 .
N12 C18 1.449(18) .
N12 H12A 0.9000 .
N12 H12B 0.9000 .
C1 C2 1.508(19) .
C1 H1C 0.9700 .
C1 H1D 0.9700 .
C2 H2A 0.9700 .
C2 H2B 0.9700 .
C3 C4 1.515(19) .
C3 H3A 0.9700 .
C3 H3B 0.9700 .
C4 H4C 0.9700 .
C4 H4D 0.9700 .
C5 C6 1.52(2) .
C5 H5C 0.9700 .
C5 H5D 0.9700 .
C6 H6A 0.9700 .
C6 H6B 0.9700 .
C7 C8 1.501(17) .
C7 H7A 0.9700 .
C7 H7B 0.9700 .
C8 H8C 0.9700 .
C8 H8D 0.9700 .
C9 C10 1.508(18) .
C9 H9C 0.9700 .
C9 H9D 0.9700 .
C10 H10A 0.9700 .
C10 H10B 0.9700 .
C11 C12 1.497(18) .
C11 H11A 0.9700 .
C11 H11B 0.9700 .
C12 H12C 0.9700 .
C12 H12D 0.9700 .
C13 C14 1.505(18) .
C13 H13A 0.9700 .
C13 H13B 0.9700 .
C14 H14A 0.9700 .
C14 H14B 0.9700 .
C15 C16 1.474(18) .
C15 H15A 0.9700 .
C15 H15B 0.9700 .
C16 H16A 0.9700 .
C16 H16B 0.9700 .
C17 C18 1.497(19) .
C17 H17A 0.9700 .
C17 H17B 0.9700 .
C18 H18A 0.9700 .
C18 H18B 0.9700 .

loop_
_geom_hbond_atom_site_label_D
_geom_hbond_atom_site_label_H
_geom_hbond_atom_site_label_A
_geom_hbond_distance_DH
_geom_hbond_distance_HA
_geom_hbond_distance_DA
_geom_hbond_angle_DHA
_geom_hbond_site_symmetry_A
N1 H1B I1 0.90 3.08 3.89(4) 150.5 2_554
N2 H2 I2B 0.91 2.43 3.33(3) 173.6 1_445
N4 H4B I2A 0.90 2.84 3.59(3) 141.0 3_645
N5 H5B Te3 0.90 3.15 3.809(18) 131.9 4
N7 H7 I1 0.91 2.98 3.80(2) 150.8 1_454
N8 H8A Te3 0.90 3.12 3.987(17) 162.8 4
N8 H8B Te2 0.90 3.06 3.934(18) 163.7 .
N9 H9A I2A 0.90 2.82 3.72(2) 173.8 4_455
N9 H9B I1 0.90 3.14 3.97(2) 154.7 3_645
N10 H10 Te3 0.91 2.81 3.71(2) 173.5 .
N12 H12A I1 0.90 2.92 3.80(3) 165.8 3_645
N4 H4A Te4 0.90 2.84 3.61(3) 145.1 .
N5 H5A Te4 0.90 2.94 3.770(19) 153.4 .
N6 H6 Te4 0.91 3.08 3.98(2) 166.4 4_455

loop_
_geom_torsion_atom_site_label_1
_geom_torsion_atom_site_label_2
_geom_torsion_atom_site_label_3
_geom_torsion_atom_site_label_4
_geom_torsion
_geom_torsion_site_symmetry_1
_geom_torsion_site_symmetry_2
_geom_torsion_site_symmetry_3
_geom_torsion_site_symmetry_4
Te4 Sn1 Te1 Zn1 -46.39(10) . . . .
Te3 Sn1 Te1 Zn1 -167.39(8) . . . .
Te2 Sn1 Te1 Zn1 73.53(10) . . . .
Te4 Sn1 Te2 Zn2 -173.42(9) . . . .
Te3 Sn1 Te2 Zn2 -52.47(10) . . . .
Te1 Sn1 Te2 Zn2 62.02(10) . . . .
Te4 Sn1 Te3 Zn3 42.47(10) . . . .
Te2 Sn1 Te3 Zn3 -75.92(9) . . . .
Te1 Sn1 Te3 Zn3 165.80(8) . . . .
Sn1 Te1 Zn1 N2 -136.2(10) . . . .
Sn1 Te1 Zn1 N4 52.0(12) . . . .
Sn1 Te1 Zn1 N3 -49.2(8) . . . .
Sn1 Te1 Zn1 N1 135.5(8) . . . .
Sn1 Te2 Zn2 N12 -139.6(8) . . . .
Sn1 Te2 Zn2 N10 36.1(7) . . . .
Sn1 Te2 Zn2 N9 124.1(6) . . . .
Sn1 Te2 Zn2 N11 -51.1(5) . . . .
Sn1 Te3 Zn3 N5 -67.4(5) . . . .
Sn1 Te3 Zn3 N7 127.5(7) . . . .
Sn1 Te3 Zn3 N8 39.3(5) . . . .
Sn1 Te3 Zn3 N6 -150.4(4) . . . .
N2 Zn1 N1 C1 21(2) . . . .
N4 Zn1 N1 C1 -105(2) . . . .
N3 Zn1 N1 C1 -32(3) . . . .
Te1 Zn1 N1 C1 140(2) . . . .
N4 Zn1 N2 C2 79(3) . . . .
N3 Zn1 N2 C2 162(2) . . . .
N1 Zn1 N2 C2 10(2) . . . .
Te1 Zn1 N2 C2 -92(2) . . . .
N4 Zn1 N2 C3 -36(3) . . . .
N3 Zn1 N2 C3 48(2) . . . .
N1 Zn1 N2 C3 -105(2) . . . .
Te1 Zn1 N2 C3 152.9(19) . . . .
N2 Zn1 N3 C5 -126(2) . . . .
N4 Zn1 N3 C5 -3(2) . . . .
N1 Zn1 N3 C5 -72(3) . . . .
Te1 Zn1 N3 C5 115.6(19) . . . .
N2 Zn1 N3 C4 -14(2) . . . .
N4 Zn1 N3 C4 108.1(19) . . . .
N1 Zn1 N3 C4 39(3) . . . .
Te1 Zn1 N3 C4 -132.9(17) . . . .
N2 Zn1 N4 C6 60(3) . . . .
N3 Zn1 N4 C6 -16(3) . . . .
N1 Zn1 N4 C6 131(3) . . . .
Te1 Zn1 N4 C6 -128(3) . . . .
N7 Zn3 N5 C7 86.3(16) . . . .
N8 Zn3 N5 C7 166.8(14) . . . .
N6 Zn3 N5 C7 15.5(14) . . . .
Te3 Zn3 N5 C7 -78.4(14) . . . .
N5 Zn3 N6 C9 132.9(15) . . . .
N7 Zn3 N6 C9 8.3(14) . . . .
N8 Zn3 N6 C9 51(2) . . . .
Te3 Zn3 N6 C9 -109.8(13) . . . .
N5 Zn3 N6 C8 13.8(14) . . . .
N7 Zn3 N6 C8 -110.8(14) . . . .
N8 Zn3 N6 C8 -68(2) . . . .
Te3 Zn3 N6 C8 131.1(13) . . . .
N5 Zn3 N7 C10 -53(2) . . . .
N8 Zn3 N7 C10 -141.8(18) . . . .
N6 Zn3 N7 C10 18.7(17) . . . .
Te3 Zn3 N7 C10 112.1(15) . . . .
N5 Zn3 N7 C11 75.5(19) . . . .
N8 Zn3 N7 C11 -13.7(17) . . . .
N6 Zn3 N7 C11 146.8(18) . . . .
Te3 Zn3 N7 C11 -119.9(17) . . . .
N5 Zn3 N8 C12 -138.3(15) . . . .
N7 Zn3 N8 C12 -17.5(15) . . . .
N6 Zn3 N8 C12 -60(2) . . . .
Te3 Zn3 N8 C12 99.6(14) . . . .
N12 Zn2 N9 C13 156(2) . . . .
N10 Zn2 N9 C13 23.8(19) . . . .
N11 Zn2 N9 C13 83(2) . . . .
Te2 Zn2 N9 C13 -89.9(19) . . . .
N12 Zn2 N10 C15 46(2) . . . .
N9 Zn2 N10 C15 126.3(19) . . . .
N11 Zn2 N10 C15 -20.5(19) . . . .
Te2 Zn2 N10 C15 -128.8(17) . . . .
N12 Zn2 N10 C14 -73(2) . . . .
N9 Zn2 N10 C14 7.1(15) . . . .
N11 Zn2 N10 C14 -139.7(16) . . . .
Te2 Zn2 N10 C14 112.0(14) . . . .
N12 Zn2 N11 C16 -131(3) . . . .
N10 Zn2 N11 C16 4(2) . . . .
N9 Zn2 N11 C16 -55(3) . . . .
Te2 Zn2 N11 C16 117(2) . . . .
N12 Zn2 N11 C17 -4(2) . . . .
N10 Zn2 N11 C17 131(2) . . . .
N9 Zn2 N11 C17 71(3) . . . .
Te2 Zn2 N11 C17 -116(2) . . . .
N10 Zn2 N12 C18 -89(2) . . . .
N9 Zn2 N12 C18 -166(2) . . . .
N11 Zn2 N12 C18 -23(2) . . . .
Te2 Zn2 N12 C18 86(2) . . . .
Zn1 N1 C1 C2 -47(3) . . . .
C3 N2 C2 C1 68(4) . . . .
Zn1 N2 C2 C1 -42(4) . . . .
N1 C1 C2 N2 66(4) . . . .
C2 N2 C3 C4 -179(3) . . . .
Zn1 N2 C3 C4 -67(3) . . . .
C5 N3 C4 C3 76(4) . . . .
Zn1 N3 C4 C3 -23(3) . . . .
N2 C3 C4 N3 62(4) . . . .
C4 N3 C5 C6 -74(6) . . . .
Zn1 N3 C5 C6 27(5) . . . .
N3 C5 C6 N4 -49(7) . . . .
Zn1 N4 C6 C5 35(5) . . . .
Zn3 N5 C7 C8 -44(2) . . . .
C9 N6 C8 C7 -157.5(18) . . . .
Zn3 N6 C8 C7 -40(2) . . . .
N5 C7 C8 N6 57(2) . . . .
C8 N6 C9 C10 83(2) . . . .
Zn3 N6 C9 C10 -33(2) . . . .
C11 N7 C10 C9 -169(2) . . . .
Zn3 N7 C10 C9 -44(3) . . . .
N6 C9 C10 N7 53(3) . . . .
C10 N7 C11 C12 167(2) . . . .
Zn3 N7 C11 C12 42(3) . . . .
Zn3 N8 C12 C11 45(2) . . . .
N7 C11 C12 N8 -58(3) . . . .
Zn2 N9 C13 C14 -50(3) . . . .
C15 N10 C14 C13 -156(2) . . . .
Zn2 N10 C14 C13 -37(3) . . . .
N9 C13 C14 N10 60(3) . . . .
C14 N10 C15 C16 153(3) . . . .
Zn2 N10 C15 C16 35(4) . . . .
C17 N11 C16 C15 -109(4) . . . .
Zn2 N11 C16 C15 13(4) . . . .
N10 C15 C16 N11 -32(5) . . . .
C16 N11 C17 C18 157(3) . . . .
Zn2 N11 C17 C18 32(4) . . . .
Zn2 N12 C18 C17 45(3) . . . .
N11 C17 C18 N12 -52(4) . . . .
